data_2223177
loop_
_publ_author_name
'Xia, Ai-Bao'
'Tang, Jie'
'Jiang, Jun-Rong'
'Wang, Yi-Feng'
'Luo, Shu-Ping'

_publ_section_title
;
 (<i>R</i>)-7-Bromo-2,3,4,4a-tetrahydro-1<i>H</i>-xanthen-1-one
;
_journal_coeditor_code PV2187
_journal_issue 9
_journal_name_full 'Acta Crystallographica Section E'
_journal_page_first o2091
_journal_paper_doi 10.1107/S1600536809030244
_journal_volume 65
_journal_year 2009
_chemical_formula_iupac 'C13 H11 Br O2'
_chemical_formula_moiety 'C13 H11 Br O2'
_chemical_formula_sum 'C13 H11 Br O2'
_chemical_formula_weight 279.13
_chemical_name_systematic
;
(<i>R</i>)-7-Bromo-2,3,4,4a-tetrahydro-1<i>H</i>-xanthen-1-one
;
_space_group_IT_number 4
_symmetry_cell_setting monoclinic
_symmetry_space_group_name_Hall 'P 2yb'
_symmetry_space_group_name_H-M 'P 1 21 1'
_cell_angle_alpha 90.0000
_cell_angle_beta 93.7110(12)
_cell_angle_gamma 90.0000
_cell_formula_units_Z 2
_cell_length_a 7.5419(4)
_cell_length_b 6.9039(3)
_cell_length_c 10.7634(5)
_cell_measurement_reflns_used 4299
_cell_measurement_temperature 296.0(10)
_cell_measurement_theta_max 27.4
_cell_measurement_theta_min 3.2
_cell_volume 559.26(5)
_computing_cell_refinement 'PROCESS-AUTO (Rigaku, 2006)'
_computing_data_collection 'PROCESS-AUTO (Rigaku, 2006)'
_computing_data_reduction 'CrystalStructure (Rigaku/MSC and Rigaku, 2007)'
_computing_molecular_graphics 'ORTEP-3 for Windows (Farrugia, 1997)'
_computing_publication_material 'CrystalStructure (Rigaku/MSC and Rigaku, 2007) and PLATON Spek (2009)'
_computing_structure_refinement 'SHELXL97 (Sheldrick, 2008)'
_computing_structure_solution 'SHELXS97 (Sheldrick, 2008)'
_diffrn_detector_area_resol_mean 10.00
_diffrn_measured_fraction_theta_full 0.996
_diffrn_measured_fraction_theta_max 0.996
_diffrn_measurement_device_type 'Rigaku R-AXIS RAPID'
_diffrn_measurement_method \w
_diffrn_radiation_type 'Mo K\a'
_diffrn_radiation_wavelength 0.71075
_diffrn_reflns_av_R_equivalents 0.036
_diffrn_reflns_limit_h_max 9
_diffrn_reflns_limit_h_min -9
_diffrn_reflns_limit_k_max 8
_diffrn_reflns_limit_k_min -8
_diffrn_reflns_limit_l_max 13
_diffrn_reflns_limit_l_min -12
_diffrn_reflns_number 5496
_diffrn_reflns_theta_full 27.44
_diffrn_reflns_theta_max 27.44
_exptl_absorpt_coefficient_mu 3.666
_exptl_absorpt_correction_T_max 0.386
_exptl_absorpt_correction_T_min 0.252
_exptl_absorpt_correction_type multi-scan
_exptl_absorpt_process_details '(ABSCOR; Higashi, 1995)'
_exptl_crystal_colour yellow
_exptl_crystal_density_diffrn 1.657
_exptl_crystal_density_method 'not measured'
_exptl_crystal_description chunk
_exptl_crystal_F_000 280.00
_exptl_crystal_size_max 0.40
_exptl_crystal_size_mid 0.37
_exptl_crystal_size_min 0.26
_refine_diff_density_max 0.64
_refine_diff_density_min -0.88
_refine_ls_abs_structure_details 'Flack (1983), 1145 Friedel pairs'
_refine_ls_abs_structure_Flack 0.01(2)
_refine_ls_extinction_coef 0.035(3)
_refine_ls_extinction_method 'SHELXL97 (Sheldrick, 2008)'
_refine_ls_goodness_of_fit_ref 1.003
_refine_ls_hydrogen_treatment constr
_refine_ls_number_parameters 147
_refine_ls_number_reflns 2525
_refine_ls_R_factor_gt 0.0330
_refine_ls_shift/su_max 0.0010
_refine_ls_structure_factor_coef Fsqd
_refine_ls_weighting_details 'w = 1/[\s^2^(Fo^2^)+(0.02P)^2^+P] where P=(Fo^2^+2Fc^2^)/3'
_refine_ls_weighting_scheme calc
_refine_ls_wR_factor_ref 0.1019
_reflns_number_gt 1772
_reflns_number_total 2525
_reflns_threshold_expression F^2^>2\s(F^2^)
_cod_data_source_file pv2187.cif
_cod_data_source_block I
_cod_original_sg_symbol_H-M 'P 21'
_cod_database_code 2223177
_cod_database_fobs_code 2223177

loop_
_symmetry_equiv_pos_site_id
_symmetry_equiv_pos_as_xyz
1 +x,+y,+z
2 -x,1/2+y,-z

loop_
_atom_site_type_symbol
_atom_site_label
_atom_site_fract_x
_atom_site_fract_y
_atom_site_fract_z
_atom_site_U_iso_or_equiv
_atom_site_adp_type
_atom_site_calc_flag
_atom_site_refinement_flags
_atom_site_occupancy
_atom_site_disorder_assembly
_atom_site_disorder_group
Br Br1 0.96613(6) 0.67049(12) 0.66752(4) 0.0633(2) Uani d . 1.00 . .
O O1 0.5964(5) 0.6274(8) -0.0423(3) 0.0656(16) Uani d . 1.00 . .
O O2 0.2944(3) 0.6625(11) 0.3348(2) 0.0473(7) Uani d . 1.00 . .
C C1 0.4600(6) 0.6384(11) 0.0116(4) 0.0505(16) Uani d . 1.00 . .
C C2 0.2803(7) 0.6187(12) -0.0570(4) 0.063(2) Uani d . 1.00 . .
C C3 0.1314(6) 0.7222(8) 0.0028(4) 0.0557(18) Uani d . 1.00 . .
C C4 0.1286(5) 0.6734(16) 0.1395(3) 0.0519(11) Uani d . 1.00 . .
C C5 0.2999(6) 0.7335(7) 0.2089(4) 0.0440(13) Uani d . 1.00 . .
C C6 0.4495(4) 0.6742(14) 0.4075(3) 0.0401(8) Uani d . 1.00 . .
C C7 0.4396(5) 0.6820(14) 0.5352(3) 0.0434(10) Uani d . 1.00 . .
C C8 0.5937(5) 0.6827(14) 0.6123(3) 0.0454(11) Uani d . 1.00 . .
C C9 0.7562(5) 0.6759(14) 0.5602(3) 0.0412(9) Uani d . 1.00 . .
C C10 0.7694(5) 0.6637(16) 0.4334(3) 0.0425(9) Uani d . 1.00 . .
C C11 0.6136(4) 0.6623(14) 0.3548(3) 0.0393(8) Uani d . 1.00 . .
C C12 0.6132(5) 0.6402(11) 0.2208(4) 0.0447(15) Uani d . 1.00 . .
C C13 0.4640(4) 0.6636(15) 0.1494(3) 0.0413(9) Uani d . 1.00 . .
H H5 0.3034 0.8753 0.2117 0.053 Uiso c R 1.00 . .
H H7 0.3294 0.6868 0.5692 0.052 Uiso c R 1.00 . .
H H8 0.5879 0.6877 0.6983 0.054 Uiso c R 1.00 . .
H H10 0.8801 0.6564 0.4004 0.051 Uiso c R 1.00 . .
H H12 0.7181 0.6095 0.1844 0.054 Uiso c R 1.00 . .
H H21 0.2509 0.4820 -0.0622 0.075 Uiso c R 1.00 . .
H H22 0.2883 0.6705 -0.1402 0.075 Uiso c R 1.00 . .
H H31 0.0191 0.6841 -0.0391 0.067 Uiso c R 1.00 . .
H H32 0.1475 0.8609 -0.0060 0.067 Uiso c R 1.00 . .
H H41 0.0304 0.7408 0.1742 0.062 Uiso c R 1.00 . .
H H42 0.1129 0.5347 0.1486 0.062 Uiso c R 1.00 . .

loop_
_atom_site_aniso_label
_atom_site_aniso_U_11
_atom_site_aniso_U_22
_atom_site_aniso_U_33
_atom_site_aniso_U_12
_atom_site_aniso_U_13
_atom_site_aniso_U_23
Br1 0.0439(2) 0.0990(4) 0.0455(2) -0.0020(5) -0.00874(17) 0.0000(5)
O1 0.062(2) 0.095(5) 0.0402(16) 0.016(2) 0.0060(15) -0.009(2)
O2 0.0289(13) 0.070(2) 0.0433(14) 0.006(3) 0.0015(10) 0.005(3)
C1 0.053(2) 0.056(4) 0.042(2) 0.012(3) -0.0026(19) -0.005(2)
C2 0.063(3) 0.079(7) 0.043(2) 0.004(3) -0.015(2) -0.003(3)
C3 0.044(2) 0.073(5) 0.048(2) 0.003(2) -0.012(2) 0.009(2)
C4 0.035(2) 0.065(3) 0.056(2) -0.011(5) -0.0060(17) 0.009(5)
C5 0.038(2) 0.054(3) 0.039(2) 0.000(2) -0.0029(18) 0.004(2)
C6 0.0311(18) 0.045(2) 0.0437(19) -0.001(3) 0.0006(14) 0.007(4)
C7 0.037(2) 0.053(2) 0.041(2) 0.000(3) 0.0100(15) 0.006(3)
C8 0.047(2) 0.053(3) 0.0361(19) -0.002(3) 0.0038(16) -0.005(3)
C9 0.0362(19) 0.047(2) 0.0400(19) -0.003(4) -0.0060(14) 0.005(4)
C10 0.0340(19) 0.056(2) 0.0378(18) 0.001(4) 0.0050(14) 0.000(4)
C11 0.0359(19) 0.044(2) 0.0376(18) -0.002(3) 0.0014(14) -0.005(4)
C12 0.034(2) 0.058(4) 0.042(2) 0.006(2) 0.0051(15) 0.005(3)
C13 0.040(2) 0.045(2) 0.0385(19) 0.001(4) 0.0004(15) 0.001(4)

loop_
_atom_type_symbol
_atom_type_description
_atom_type_scat_dispersion_real
_atom_type_scat_dispersion_imag
_atom_type_scat_source
C C 0.003 0.002
;
International Tables for Crystallography
(1992, Vol. C, Tables 4.2.6.8 and 6.1.1.4)
;
H H 0.000 0.000
;
International Tables for Crystallography
(1992, Vol. C, Table 6.1.1.4)
;
O O 0.011 0.006
;
International Tables for Crystallography
(1992, Vol. C, Tables 4.2.6.8 and 6.1.1.4)
;
Br Br -0.290 2.459
;
International Tables for Crystallography
(1992, Vol. C, Tables 4.2.6.8 and 6.1.1.4)
;

loop_
_geom_angle_atom_site_label_1
_geom_angle_atom_site_label_2
_geom_angle_atom_site_label_3
_geom_angle_site_symmetry_1
_geom_angle_site_symmetry_2
_geom_angle_site_symmetry_3
_geom_angle
_geom_angle_publ_flag
C5 O2 C6 . . . 116.2(3) ?
O1 C1 C2 . . . 121.5(4) ?
O1 C1 C13 . . . 121.2(4) ?
C2 C1 C13 . . . 117.2(4) ?
C1 C2 C3 . . . 114.7(4) ?
C2 C3 C4 . . . 111.5(5) ?
C3 C4 C5 . . . 110.8(4) ?
O2 C5 C4 . . . 107.2(4) ?
O2 C5 C13 . . . 111.3(4) ?
C4 C5 C13 . . . 113.7(4) ?
O2 C6 C7 . . . 118.2(3) ?
O2 C6 C11 . . . 120.8(3) ?
C7 C6 C11 . . . 120.8(3) ?
C6 C7 C8 . . . 120.0(3) ?
C7 C8 C9 . . . 119.2(3) ?
Br1 C9 C8 . . . 118.7(2) ?
Br1 C9 C10 . . . 119.4(2) ?
C8 C9 C10 . . . 121.8(3) ?
C9 C10 C11 . . . 119.1(3) ?
C6 C11 C10 . . . 119.0(3) ?
C6 C11 C12 . . . 117.7(3) ?
C10 C11 C12 . . . 123.3(3) ?
C11 C12 C13 . . . 120.6(4) ?
C1 C13 C5 . . . 119.6(3) ?
C1 C13 C12 . . . 121.5(4) ?
C5 C13 C12 . . . 118.7(3) ?
C1 C2 H21 . . . 108.1 no
C1 C2 H22 . . . 108.1 no
C3 C2 H21 . . . 108.1 no
C3 C2 H22 . . . 108.1 no
H21 C2 H22 . . . 109.5 no
C2 C3 H31 . . . 109.0 no
C2 C3 H32 . . . 109.0 no
C4 C3 H31 . . . 109.0 no
C4 C3 H32 . . . 109.0 no
H31 C3 H32 . . . 109.5 no
C3 C4 H41 . . . 109.1 no
C3 C4 H42 . . . 109.1 no
C5 C4 H41 . . . 109.1 no
C5 C4 H42 . . . 109.1 no
H41 C4 H42 . . . 109.5 no
O2 C5 H5 . . . 108.1 no
C4 C5 H5 . . . 108.1 no
C13 C5 H5 . . . 108.1 no
C6 C7 H7 . . . 120.0 no
C8 C7 H7 . . . 120.0 no
C7 C8 H8 . . . 120.4 no
C9 C8 H8 . . . 120.4 no
C9 C10 H10 . . . 120.4 no
C11 C10 H10 . . . 120.4 no
C11 C12 H12 . . . 119.7 no
C13 C12 H12 . . . 119.7 no

loop_
_geom_bond_atom_site_label_1
_geom_bond_atom_site_label_2
_geom_bond_site_symmetry_1
_geom_bond_site_symmetry_2
_geom_bond_distance
_geom_bond_publ_flag
Br1 C9 . . 1.899(3) ?
O1 C1 . . 1.215(6) ?
O2 C5 . . 1.444(5) ?
O2 C6 . . 1.367(4) ?
C1 C2 . . 1.507(7) ?
C1 C13 . . 1.492(6) ?
C2 C3 . . 1.510(8) ?
C3 C4 . . 1.511(6) ?
C4 C5 . . 1.508(6) ?
C5 C13 . . 1.509(6) ?
C6 C7 . . 1.382(5) ?
C6 C11 . . 1.397(5) ?
C7 C8 . . 1.384(5) ?
C8 C9 . . 1.381(5) ?
C9 C10 . . 1.377(5) ?
C10 C11 . . 1.403(5) ?
C11 C12 . . 1.450(5) ?
C12 C13 . . 1.330(5) ?
C2 H21 . . 0.970 no
C2 H22 . . 0.970 no
C3 H31 . . 0.970 no
C3 H32 . . 0.970 no
C4 H41 . . 0.970 no
C4 H42 . . 0.970 no
C5 H5 . . 0.980 no
C7 H7 . . 0.930 no
C8 H8 . . 0.930 no
C10 H10 . . 0.930 no
C12 H12 . . 0.930 no

loop_
_geom_torsion_atom_site_label_1
_geom_torsion_atom_site_label_2
_geom_torsion_atom_site_label_3
_geom_torsion_atom_site_label_4
_geom_torsion_site_symmetry_1
_geom_torsion_site_symmetry_2
_geom_torsion_site_symmetry_3
_geom_torsion_site_symmetry_4
_geom_torsion
_geom_torsion_publ_flag
C5 O2 C6 C7 . . . . 155.2(7) ?
C5 O2 C6 C11 . . . . -30.1(12) ?
C6 O2 C5 C4 . . . . 169.6(7) ?
C6 O2 C5 C13 . . . . 44.7(8) ?
O1 C1 C2 C3 . . . . -153.0(6) ?
O1 C1 C13 C5 . . . . 162.5(7) ?
O1 C1 C13 C12 . . . . -12.2(13) ?
C2 C1 C13 C5 . . . . -20.1(11) ?
C2 C1 C13 C12 . . . . 165.2(8) ?
C13 C1 C2 C3 . . . . 29.6(9) ?
C1 C2 C3 C4 . . . . -50.2(8) ?
C2 C3 C4 C5 . . . . 60.7(8) ?
C3 C4 C5 O2 . . . . -173.7(6) ?
C3 C4 C5 C13 . . . . -50.2(9) ?
O2 C5 C13 C1 . . . . 151.9(7) ?
O2 C5 C13 C12 . . . . -33.3(10) ?
C4 C5 C13 C1 . . . . 30.7(10) ?
C4 C5 C13 C12 . . . . -154.5(8) ?
O2 C6 C7 C8 . . . . 176.3(8) ?
O2 C6 C11 C10 . . . . -176.4(9) ?
O2 C6 C11 C12 . . . . 1.0(13) ?
C7 C6 C11 C10 . . . . -1.8(14) ?
C7 C6 C11 C12 . . . . 175.6(8) ?
C11 C6 C7 C8 . . . . 1.6(14) ?
C6 C7 C8 C9 . . . . 0.1(12) ?
C7 C8 C9 Br1 . . . . -178.5(7) ?
C7 C8 C9 C10 . . . . -1.6(15) ?
Br1 C9 C10 C11 . . . . 178.2(7) ?
C8 C9 C10 C11 . . . . 1.4(15) ?
C9 C10 C11 C6 . . . . 0.3(11) ?
C9 C10 C11 C12 . . . . -176.9(9) ?
C6 C11 C12 C13 . . . . 11.1(13) ?
C10 C11 C12 C13 . . . . -171.7(9) ?
C11 C12 C13 C1 . . . . -179.0(8) ?
C11 C12 C13 C5 . . . . 6.3(12) ?

loop_
_cod_related_entry_id
_cod_related_entry_database
_cod_related_entry_code
1 ChemSpider 24742999
